data_8102910
loop_
_publ_author_name
'A. Fedorchuk'
'Yu. Prots'
'W. Schnelle'
'Yu. Grin'

_publ_section_title
;
Crystal structure of europium lithium gallium, EuLi~0.24~Ga~1.76~
;
_journal_issue 3
_journal_name_full 'Zeitschrift f\"ur Kristallographie - New Crystal Structures'
_journal_page_first 315
_journal_page_last 316
_journal_volume 220
_journal_year 2005
_chemical_formula_sum 'Eu Ga1.76 Li0.24'
_chemical_formula_weight 1105.31
_space_group_IT_number 74
_symmetry_cell_setting orthorhombic
_symmetry_space_group_name_Hall '-I 2a 2a'
_symmetry_space_group_name_H-M 'I m m b'
_audit_creation_date 2005-07-12T22:30:03-00:00
_audit_creation_method 'CSD2CIF created by WinCSD program'
_cell_angle_alpha 90
_cell_angle_beta 90
_cell_angle_gamma 90
_cell_formula_units_Z 4
_cell_length_a 4.6433(4)
_cell_length_b 7.6322(6)
_cell_length_c 7.7341(7)
_cell_measurement_theta_max 47.39
_cell_measurement_theta_min 14.43
_cell_volume 274.09(4)
_computing_cell_refinement WinCSD
_computing_data_collection 'CrystalClear (Rigaku Corp., 2000)'
_computing_data_reduction 'CrystalClear (Rigaku Corp., 2000)'
_computing_structure_refinement WinCSD
_diffrn_ambient_temperature 293(2)
_diffrn_detector_area_resol_mean 14.6306
_diffrn_measurement_details
;
scan:
    Number of images: 400
               Slice: -30.0000 - 210.0000
         Image width: 0.6000
            Exp time: 40.0000
       Rotation axis: Phi
               Omega: 0.0000
                 Chi: 0.0000
                 Phi: 0.0000
                 XTD: 42.4100
              2theta: -20.0000
scan:
    Number of images: 100
               Slice: -35.0000 - 25.0000
         Image width: 0.6000
            Exp time: 40.0000
       Rotation axis: Omega
               Omega: 0.0000
                 Chi: -90.0000
                 Phi: 85.0000
                 XTD: 42.4100
              2theta: -20.0000
;
_diffrn_measurement_device 'Rigaku AFC7'
_diffrn_radiation_detector 'Mercury70 (2x2 bin mode)'
_diffrn_radiation_monochromator 'Graphite Monochromator'
_diffrn_radiation_source 'Sealed Tube'
_diffrn_radiation_type 'Mo K\a'
_diffrn_radiation_wavelength 0.71073
_diffrn_reflns_av_R_equivalents 0.0675
_diffrn_reflns_limit_h_max 7
_diffrn_reflns_limit_h_min -7
_diffrn_reflns_limit_k_max 9
_diffrn_reflns_limit_k_min -11
_diffrn_reflns_limit_l_max 10
_diffrn_reflns_limit_l_min -11
_diffrn_reflns_number 1613
_diffrn_reflns_reduction_process 'Lp corrections applied'
_diffrn_reflns_theta_full 31.00
_diffrn_reflns_theta_max 33.45
_diffrn_reflns_theta_min 3.74
_diffrn_source_current 40.0000
_diffrn_source_power 2.0000
_diffrn_source_voltage 50.0000
_exptl_absorpt_coefficient_mu 31.944
_exptl_crystal_colour gray
_exptl_crystal_density_diffrn 6.696
_exptl_crystal_density_method 'not measured'
_exptl_crystal_description platelet
_exptl_crystal_F_000 388
_exptl_crystal_size_max 0.020
_exptl_crystal_size_mid 0.050
_exptl_crystal_size_min 0.070
_refine_diff_density_max 2.644
_refine_diff_density_min -3.927
_refine_ls_extinction_coef 0.028(3)
_refine_ls_extinction_expression Fc^*^=kFc[1+0.001xFc^2^\l^3^/sin(2\q)]^-1/4^
_refine_ls_extinction_method SHELXL
_refine_ls_goodness_of_fit_ref 1.188
_refine_ls_matrix_type full
_refine_ls_number_parameters 14
_refine_ls_number_reflns 286
_refine_ls_restrained_S_all 1.188
_refine_ls_R_factor_gt 0.0370
_refine_ls_shift/su_max 0.010
_refine_ls_structure_factor_coef F
_refine_ls_weighting_scheme unit
_refine_ls_wR_factor_ref 0.0978
_reflns_number_gt 262
_reflns_number_total 286
_reflns_threshold_expression >2sigma(I)
_cod_data_source_file 409841.cff
_cod_data_source_block FT_EuLixGa2-x
_cod_original_cell_volume 274.09(7)
_cod_original_sg_symbol_H-M 'I m m a'
_cod_original_formula_sum 'Eu Li0.24 Ga1.76'
_cod_database_code 8102910

loop_
_symmetry_equiv_pos_as_xyz
x,y,z
1/2-x,y,z
x,-y,z
1/2-x,-y,z
-x,-y,-z
-1/2+x,-y,-z
-x,y,-z
-1/2+x,y,-z
1/2+x,1/2+y,1/2+z
1-x,1/2+y,1/2+z
1/2+x,1/2-y,1/2+z
1-x,1/2-y,1/2+z
1/2-x,1/2-y,1/2-z
x,1/2-y,1/2-z
1/2-x,1/2+y,1/2-z
x,1/2+y,1/2-z

loop_
_atom_site_aniso_label
_atom_site_aniso_U_11
_atom_site_aniso_U_22
_atom_site_aniso_U_33
_atom_site_aniso_U_12
_atom_site_aniso_U_13
_atom_site_aniso_U_23
Eu 0.0104(2) 0.0096(3) 0.0137(3) 0 0 0
M 0.0096(5) 0.0146(7) 0.0095(5) 0 0 -0.0007(4)

loop_
_atom_site_label
_atom_site_type_symbol
_atom_site_fract_x
_atom_site_fract_y
_atom_site_fract_z
_atom_site_thermal_displace_type
_atom_site_U_iso_or_equiv
_atom_site_symmetry_multiplicity
_atom_site_Wyckoff_symbol
_atom_site_occupancy
Eu Eu 0.25 0.5 0.29799(8) Uani 0.0112(2) 4 e 1.
M Ga 0.25 0.68720(1) 0.91239(1) Uani 0.0113(3) 8 i 0.880(6)
M Li 0.25 0.68720(1) 0.91239(1) Uani 0.0113(3) 8 i 0.120(6)

loop_
_atom_type_symbol
_atom_type_description
_atom_type_number_in_cell
_atom_type_scat_dispersion_real
_atom_type_scat_dispersion_imag
_atom_type_scat_source
Eu Eu 4.00 -0.542 3.669 International_Tables_Vol_IV_Table_2.3.1
Ga Ga 7.04 0.163 1.609 International_Tables_Vol_IV_Table_2.3.1
Li Li 0.96 0.000 0.000 International_Tables_Vol_IV_Table_2.3.1
